data_2104839
loop_
_publ_author_name
'Takayama, Terufumi'
'Mitsumori, Takahiro'
'Kawano, Masaki'
'Sekine, Akiko'
'Uekusa, Hidehiro'
'Ohashi, Yuji'
'Sugawara, Tadashi'

_publ_section_title
;
 Direct observation of arylnitrene formation in the photoreaction of
 arylazide crystals
;
_journal_issue 6
_journal_name_full 'Acta Crystallographica Section B'
_journal_page_first 639
_journal_page_last 646
_journal_paper_doi 10.1107/S0108768110036608
_journal_volume 66
_journal_year 2010
_chemical_formula_moiety 'C6 H2 Cl3 N3'
_chemical_formula_sum 'C6 H2 Cl3 N3'
_chemical_formula_weight 222.46
_chemical_melting_point ?
_chemical_name_common
;
 2,4,6-trichlorophenylazide
;
_chemical_name_systematic
;
 2,4,6-trichlorophenylazide
;
_space_group_IT_number 4
_symmetry_cell_setting monoclinic
_symmetry_space_group_name_Hall 'P 2yb'
_symmetry_space_group_name_H-M 'P 1 21 1'
_atom_sites_solution_hydrogens difmap
_atom_sites_solution_primary direct
_atom_sites_solution_secondary difmap
_audit_creation_method SHELXL-97
_cell_angle_alpha 90.00
_cell_angle_beta 102.1380(10)
_cell_angle_gamma 90.00
_cell_formula_units_Z 2
_cell_length_a 3.77150(10)
_cell_length_b 13.1451(2)
_cell_length_c 8.3333(2)
_cell_measurement_temperature 80(2)
_cell_volume 403.902(16)
_computing_cell_refinement 'Siemens SMART'
_computing_data_collection 'Siemens SMART'
_computing_data_reduction 'Siemens SAINT & SADABS'
_computing_molecular_graphics 'ORTEP3 for Window (Farrugia,1998)'
_computing_publication_material SHELXTL97
_computing_structure_refinement 'SHELXL-97 (Sheldrick, 1997)'
_computing_structure_solution 'SHELXS-97 (Sheldrick, 1990)'
_diffrn_ambient_temperature 80(2)
_diffrn_measured_fraction_theta_full 1.000
_diffrn_measured_fraction_theta_max 1.000
_diffrn_measurement_device_type 'Bruker SMART CCD area detector system'
_diffrn_measurement_method 'omega scans'
_diffrn_radiation_monochromator graphite
_diffrn_radiation_source 'rotating anode'
_diffrn_radiation_type MoK\a
_diffrn_radiation_wavelength 0.71073
_diffrn_reflns_av_R_equivalents 0.0303
_diffrn_reflns_av_sigmaI/netI 0.0329
_diffrn_reflns_limit_h_max 5
_diffrn_reflns_limit_h_min -5
_diffrn_reflns_limit_k_max 18
_diffrn_reflns_limit_k_min -18
_diffrn_reflns_limit_l_max 11
_diffrn_reflns_limit_l_min -11
_diffrn_reflns_number 6446
_diffrn_reflns_theta_full 29.99
_diffrn_reflns_theta_max 29.99
_diffrn_reflns_theta_min 2.50
_exptl_absorpt_coefficient_mu 1.071
_exptl_absorpt_correction_T_max 0.9004
_exptl_absorpt_correction_T_min 0.6739
_exptl_absorpt_correction_type empirical
_exptl_absorpt_process_details 'Program SADABS was used. '
_exptl_crystal_colour colorless
_exptl_crystal_density_diffrn 1.829
_exptl_crystal_density_meas ?
_exptl_crystal_density_method 'not measured'
_exptl_crystal_description block
_exptl_crystal_F_000 220
_exptl_crystal_size_max 0.40
_exptl_crystal_size_mid 0.15
_exptl_crystal_size_min 0.10
_refine_diff_density_max 0.337
_refine_diff_density_min -0.466
_refine_ls_abs_structure_details 'Flack H D (1983), Acta Cryst. A39, 876-881'
_refine_ls_abs_structure_Flack 0.03(5)
_refine_ls_extinction_method none
_refine_ls_goodness_of_fit_ref 1.047
_refine_ls_hydrogen_treatment refxyz
_refine_ls_matrix_type full
_refine_ls_number_parameters 117
_refine_ls_number_reflns 2367
_refine_ls_number_restraints 1
_refine_ls_restrained_S_all 1.047
_refine_ls_R_factor_all 0.0235
_refine_ls_R_factor_gt 0.0227
_refine_ls_shift/su_max 0.001
_refine_ls_shift/su_mean 0.000
_refine_ls_structure_factor_coef Fsqd
_refine_ls_weighting_details 'calc w=1/[\s^2^(Fo^2^)+(0.0309P)^2^+0.0000P] where P=(Fo^2^+2Fc^2^)/3'
_refine_ls_weighting_scheme calc
_refine_ls_wR_factor_gt 0.0543
_refine_ls_wR_factor_ref 0.0545
_reflns_number_gt 2291
_reflns_number_total 2367
_reflns_threshold_expression >2sigma(I)
_cod_data_source_file og5042.cif
_cod_data_source_block 6
_cod_depositor_comments
;
The following automatic conversions were performed:

'_chemical_melting_point' value 'not measured' was changed to '?' -
the value is undefined or not given.

Automatic conversion script
Id: cif_fix_values 1646 2011-03-28 12:23:43Z adriana 

The following automatic conversions were performed:

'_exptl_crystal_density_meas' value 'not measured' was changed to '?'
- the value is perceived as not measured.

Automatic conversion script
Id: cif_fix_values 3008 2015-01-20 13:52:24Z robertas 
;
_cod_original_sg_symbol_H-M P21
_cod_database_code 2104839

loop_
_symmetry_equiv_pos_as_xyz
'x, y, z'
'-x, y+1/2, -z'

loop_
_atom_site_type_symbol
_atom_site_label
_atom_site_fract_x
_atom_site_fract_y
_atom_site_fract_z
_atom_site_U_iso_or_equiv
_atom_site_adp_type
_atom_site_calc_flag
_atom_site_refinement_flags
_atom_site_occupancy
_atom_site_disorder_assembly
_atom_site_disorder_group
N N1 0.8620(4) 0.76728(11) 0.62615(18) 0.0162(3) Uani d . 1 . .
N N2 0.9989(4) 0.74718(11) 0.77298(18) 0.0136(3) Uani d . 1 . .
N N3 1.1239(4) 0.74425(12) 0.90882(18) 0.0198(3) Uani d . 1 . .
C C1 0.7759(4) 0.68641(13) 0.51035(19) 0.0110(3) Uani d . 1 . .
C C2 0.6440(4) 0.58996(12) 0.54075(19) 0.0114(3) Uani d . 1 . .
C C3 0.5389(4) 0.51821(12) 0.41608(19) 0.0114(3) Uani d . 1 . .
C C4 0.5643(4) 0.54463(12) 0.25743(19) 0.0117(3) Uani d . 1 . .
C C5 0.6971(4) 0.63907(13) 0.22139(19) 0.0116(3) Uani d . 1 . .
C C6 0.8006(4) 0.70887(12) 0.34782(19) 0.0112(3) Uani d . 1 . .
H H3 0.441(6) 0.452(2) 0.446(3) 0.026(6) Uiso d . 1 . .
H H5 0.721(7) 0.654(2) 0.111(3) 0.038(7) Uiso d . 1 . .
Cl Cl1 0.58806(10) 0.55740(3) 0.73641(4) 0.01324(8) Uani d . 1 . .
Cl Cl2 0.41579(10) 0.45879(3) 0.09786(5) 0.01564(8) Uani d . 1 . .
Cl Cl3 0.95928(10) 0.82686(3) 0.30258(5) 0.01413(8) Uani d . 1 . .

loop_
_atom_site_aniso_label
_atom_site_aniso_U_11
_atom_site_aniso_U_22
_atom_site_aniso_U_33
_atom_site_aniso_U_12
_atom_site_aniso_U_13
_atom_site_aniso_U_23
N1 0.0260(7) 0.0104(6) 0.0108(6) 0.0004(5) 0.0007(5) 0.0000(5)
N2 0.0157(6) 0.0109(6) 0.0142(6) 0.0010(5) 0.0031(5) -0.0003(5)
N3 0.0254(7) 0.0160(7) 0.0155(7) 0.0010(6) -0.0012(6) -0.0021(5)
C1 0.0130(6) 0.0101(6) 0.0095(7) 0.0019(5) 0.0013(5) 0.0001(5)
C2 0.0128(6) 0.0122(7) 0.0091(6) 0.0015(5) 0.0025(5) 0.0015(5)
C3 0.0115(6) 0.0106(7) 0.0117(7) 0.0000(5) 0.0018(5) 0.0011(5)
C4 0.0110(6) 0.0127(7) 0.0106(6) 0.0007(5) 0.0004(5) -0.0015(5)
C5 0.0114(6) 0.0123(7) 0.0107(7) 0.0014(5) 0.0016(5) 0.0025(5)
C6 0.0110(6) 0.0106(7) 0.0122(7) 0.0013(5) 0.0029(5) 0.0032(5)
Cl1 0.01737(17) 0.01327(17) 0.00977(16) -0.00081(13) 0.00446(12) 0.00107(14)
Cl2 0.01976(18) 0.01512(17) 0.01151(16) -0.00403(14) 0.00210(13) -0.00262(13)
Cl3 0.01747(17) 0.00998(16) 0.01485(17) -0.00117(14) 0.00319(13) 0.00268(13)

loop_
_atom_type_symbol
_atom_type_description
_atom_type_scat_dispersion_real
_atom_type_scat_dispersion_imag
_atom_type_scat_source
C C 0.0033 0.0016 'International Tables Vol C Tables 4.2.6.8 and 6.1.1.4'
H H 0.0000 0.0000 'International Tables Vol C Tables 4.2.6.8 and 6.1.1.4'
N N 0.0061 0.0033 'International Tables Vol C Tables 4.2.6.8 and 6.1.1.4'
Cl Cl 0.1484 0.1585 'International Tables Vol C Tables 4.2.6.8 and 6.1.1.4'

loop_
_geom_angle_atom_site_label_1
_geom_angle_atom_site_label_2
_geom_angle_atom_site_label_3
_geom_angle_site_symmetry_1
_geom_angle_site_symmetry_3
_geom_angle
_geom_angle_publ_flag
N2 N1 C1 . . 119.49(14) ?
N3 N2 N1 . . 169.76(17) ?
C2 C1 C6 . . 117.41(14) ?
C2 C1 N1 . . 126.13(15) ?
C6 C1 N1 . . 116.28(15) ?
C3 C2 C1 . . 122.08(14) ?
C3 C2 Cl1 . . 117.33(12) ?
C1 C2 Cl1 . . 120.54(12) ?
C4 C3 C2 . . 118.24(14) ?
C4 C3 H3 . . 123.9(14) ?
C2 C3 H3 . . 117.9(14) ?
C3 C4 C5 . . 121.81(15) ?
C3 C4 Cl2 . . 119.23(12) ?
C5 C4 Cl2 . . 118.94(12) ?
C6 C5 C4 . . 118.73(14) ?
C6 C5 H5 . . 121.5(18) ?
C4 C5 H5 . . 119.8(18) ?
C5 C6 C1 . . 121.73(15) ?
C5 C6 Cl3 . . 118.74(12) ?
C1 C6 Cl3 . . 119.52(12) ?

loop_
_geom_bond_atom_site_label_1
_geom_bond_atom_site_label_2
_geom_bond_site_symmetry_2
_geom_bond_distance
_geom_bond_publ_flag
N1 N2 . 1.252(2) ?
N1 C1 . 1.427(2) ?
N2 N3 . 1.132(2) ?
C1 C2 . 1.404(2) ?
C1 C6 . 1.408(2) ?
C2 C3 . 1.397(2) ?
C2 Cl1 . 1.7409(16) ?
C3 C4 . 1.390(2) ?
C3 H3 . 1.00(3) ?
C4 C5 . 1.395(2) ?
C4 Cl2 . 1.7441(16) ?
C5 C6 . 1.390(2) ?
C5 H5 . 0.97(3) ?
C6 Cl3 . 1.7323(16) ?

loop_
_geom_torsion_atom_site_label_1
_geom_torsion_atom_site_label_2
_geom_torsion_atom_site_label_3
_geom_torsion_atom_site_label_4
_geom_torsion_site_symmetry_1
_geom_torsion_site_symmetry_2
_geom_torsion_site_symmetry_3
_geom_torsion_site_symmetry_4
_geom_torsion
_geom_torsion_publ_flag
C1 N1 N2 N3 . . . . 178.0(9) ?
N2 N1 C1 C2 . . . . 36.1(2) ?
N2 N1 C1 C6 . . . . -149.00(15) ?
C6 C1 C2 C3 . . . . -0.2(2) ?
N1 C1 C2 C3 . . . . 174.63(15) ?
C6 C1 C2 Cl1 . . . . -177.55(11) ?
N1 C1 C2 Cl1 . . . . -2.7(2) ?
C1 C2 C3 C4 . . . . -0.6(2) ?
Cl1 C2 C3 C4 . . . . 176.84(12) ?
C2 C3 C4 C5 . . . . 1.2(2) ?
C2 C3 C4 Cl2 . . . . -177.12(11) ?
C3 C4 C5 C6 . . . . -1.1(2) ?
Cl2 C4 C5 C6 . . . . 177.28(11) ?
C4 C5 C6 C1 . . . . 0.3(2) ?
C4 C5 C6 Cl3 . . . . -179.06(12) ?
C2 C1 C6 C5 . . . . 0.4(2) ?
N1 C1 C6 C5 . . . . -174.98(14) ?
C2 C1 C6 Cl3 . . . . 179.68(11) ?
N1 C1 C6 Cl3 . . . . 4.33(19) ?

loop_
_cod_related_entry_id
_cod_related_entry_database
_cod_related_entry_code
1 ChemSpider 131278
